data_7214116
loop_
_publ_author_name
'Muthusaravanan, Sivasubramanian'
'Sasikumar, Chinnathambi'
'Devi Bala, Balasubramanian'
'Perumal, Subbu'

_publ_section_title
;
 An eco-friendly three-component regio- and stereoselective synthesis of
 highly functionalized dihydroindeno[1,2-b]pyrroles under grinding
;
_journal_issue 3
_journal_name_full 'Green Chemistry'
_journal_page_first 1297
_journal_paper_doi 10.1039/c3gc42150c
_journal_volume 16
_journal_year 2014
_chemical_formula_moiety 'C25 H19 N O5'
_chemical_formula_sum 'C25 H19 N O5'
_chemical_formula_weight 413.41
_chemical_name_systematic
;
 ?
;
_space_group_IT_number 14
_symmetry_cell_setting monoclinic
_symmetry_space_group_name_Hall '-P 2ybc'
_symmetry_space_group_name_H-M 'P 1 21/c 1'
_atom_sites_solution_hydrogens geom
_atom_sites_solution_primary direct
_atom_sites_solution_secondary difmap
_audit_creation_method SHELXL-97
_cell_angle_alpha 90.00
_cell_angle_beta 119.3560(10)
_cell_angle_gamma 90.00
_cell_formula_units_Z 8
_cell_length_a 20.6371(5)
_cell_length_b 11.0516(4)
_cell_length_c 20.5751(6)
_cell_measurement_reflns_used 25
_cell_measurement_temperature 298(2)
_cell_measurement_theta_max 28.34
_cell_measurement_theta_min 1.48
_cell_volume 4090.0(2)
_computing_cell_refinement APEX2
_computing_data_collection 'APEX2 (Bruker, 2008)'
_computing_data_reduction 'SAINT (Bruker, 2008)'
_computing_molecular_graphics 'ORTEP3 (Farrugia, 1997)'
_computing_publication_material 'SHELXL97 and PLATON (Spek, 2009)'
_computing_structure_refinement 'SHELXL-97 (Sheldrick, 2008)'
_computing_structure_solution 'SHELXS-97 (Sheldrick, 2008)'
_diffrn_ambient_temperature 298(2)
_diffrn_measured_fraction_theta_full 0.998
_diffrn_measured_fraction_theta_max 0.998
_diffrn_measurement_device_type 'Bruker SMART APEXII area-detector diffractometer'
_diffrn_measurement_method '\w and \f scans'
_diffrn_radiation_monochromator graphite
_diffrn_radiation_source 'fine-focus sealed tube'
_diffrn_radiation_type MoK\a
_diffrn_radiation_wavelength 0.71073
_diffrn_reflns_av_R_equivalents 0.0238
_diffrn_reflns_av_sigmaI/netI 0.0279
_diffrn_reflns_limit_h_max 27
_diffrn_reflns_limit_h_min -18
_diffrn_reflns_limit_k_max 14
_diffrn_reflns_limit_k_min -13
_diffrn_reflns_limit_l_max 27
_diffrn_reflns_limit_l_min -24
_diffrn_reflns_number 24120
_diffrn_reflns_theta_full 25.00
_diffrn_reflns_theta_max 28.34
_diffrn_reflns_theta_min 1.48
_diffrn_standards_interval_time 60
_diffrn_standards_number 3
_exptl_absorpt_coefficient_mu 0.094
_exptl_absorpt_correction_T_max 0.989
_exptl_absorpt_correction_T_min 0.975
_exptl_absorpt_correction_type multi-scan
_exptl_absorpt_process_details '(<i>SADABS</i>; Bruker, 2008)'
_exptl_crystal_colour Colourless
_exptl_crystal_density_diffrn 1.343
_exptl_crystal_density_method 'not measured'
_exptl_crystal_description Block
_exptl_crystal_F_000 1728
_exptl_crystal_size_max 0.28
_exptl_crystal_size_mid 0.22
_exptl_crystal_size_min 0.12
_refine_diff_density_max 1.588
_refine_diff_density_min -0.207
_refine_diff_density_rms 0.051
_refine_ls_extinction_coef 0.0027(5)
_refine_ls_extinction_expression Fc^*^=kFc[1+0.001xFc^2^\l^3^/sin(2\q)]^-1/4^
_refine_ls_extinction_method SHELXL
_refine_ls_goodness_of_fit_ref 1.022
_refine_ls_hydrogen_treatment mixed
_refine_ls_matrix_type full
_refine_ls_number_parameters 575
_refine_ls_number_reflns 7189
_refine_ls_number_restraints 0
_refine_ls_restrained_S_all 1.022
_refine_ls_R_factor_all 0.0723
_refine_ls_R_factor_gt 0.0511
_refine_ls_shift/su_max 0.000
_refine_ls_shift/su_mean 0.000
_refine_ls_structure_factor_coef Fsqd
_refine_ls_weighting_details 'calc w=1/[\s^2^(Fo^2^)+(0.0756P)^2^+3.0537P] where P=(Fo^2^+2Fc^2^)/3'
_refine_ls_weighting_scheme calc
_refine_ls_wR_factor_gt 0.1399
_refine_ls_wR_factor_ref 0.1589
_reflns_number_gt 5287
_reflns_number_total 10213
_reflns_threshold_expression >2sigma(I)
_cod_data_source_file c3gc42150c.txt
_cod_data_source_block fin
_cod_original_cell_volume 4090.1(2)
_cod_original_sg_symbol_Hall 2ybc
_cod_original_sg_symbol_H-M 'P 21/c'
_cod_database_code 7214116

loop_
_symmetry_equiv_pos_as_xyz
'x, y, z'
'-x, y+1/2, -z+1/2'
'-x, -y, -z'
'x, -y-1/2, z-1/2'

loop_
_atom_site_label
_atom_site_type_symbol
_atom_site_fract_x
_atom_site_fract_y
_atom_site_fract_z
_atom_site_U_iso_or_equiv
_atom_site_adp_type
_atom_site_occupancy
_atom_site_symmetry_multiplicity
_atom_site_calc_flag
_atom_site_refinement_flags
C1 C 0.49819(14) 0.7777(2) 0.45761(15) 0.0442(6) Uani 1 1 d .
H1 H 0.5034 0.7486 0.4180 0.053 Uiso 1 1 calc R
C2 C 0.55571(16) 0.8371(3) 0.51642(18) 0.0572(8) Uani 1 1 d .
H2 H 0.6004 0.8475 0.5164 0.069 Uiso 1 1 calc R
C3 C 0.54879(17) 0.8815(3) 0.57538(17) 0.0610(8) Uani 1 1 d .
H3 H 0.5886 0.9213 0.6142 0.073 Uiso 1 1 calc R
C4 C 0.48356(16) 0.8673(3) 0.57727(15) 0.0507(7) Uani 1 1 d .
H4 H 0.4785 0.8979 0.6167 0.061 Uiso 1 1 calc R
C5 C 0.42560(13) 0.8063(2) 0.51898(13) 0.0370(6) Uani 1 1 d .
C6 C 0.35058(14) 0.7810(2) 0.50718(13) 0.0350(5) Uani 1 1 d .
C7 C 0.31392(12) 0.6920(2) 0.44244(12) 0.0313(5) Uani 1 1 d .
C8 C 0.32562(12) 0.5599(2) 0.46515(12) 0.0326(5) Uani 1 1 d .
C9 C 0.35567(12) 0.5038(2) 0.42757(12) 0.0331(5) Uani 1 1 d .
H9 H 0.3642 0.4208 0.4304 0.040 Uiso 1 1 calc R
C10 C 0.36069(12) 0.7058(2) 0.40110(12) 0.0299(5) Uani 1 1 d .
C11 C 0.43223(13) 0.7625(2) 0.45911(13) 0.0332(5) Uani 1 1 d .
C12 C 0.30627(13) 0.5060(2) 0.51687(13) 0.0370(6) Uani 1 1 d .
C13 C 0.30390(14) 0.3713(2) 0.52161(15) 0.0425(6) Uani 1 1 d .
C14 C 0.34635(19) 0.3137(3) 0.58851(19) 0.0642(8) Uani 1 1 d .
H14 H 0.3792 0.3579 0.6303 0.077 Uiso 1 1 calc R
C15 C 0.3402(3) 0.1901(4) 0.5938(3) 0.0851(12) Uani 1 1 d .
H15 H 0.3706 0.1511 0.6387 0.102 Uiso 1 1 calc R
C16 C 0.2902(3) 0.1246(3) 0.5339(3) 0.0857(13) Uani 1 1 d .
H16 H 0.2848 0.0419 0.5385 0.103 Uiso 1 1 calc R
C17 C 0.2484(2) 0.1808(3) 0.4678(3) 0.0890(12) Uani 1 1 d .
H17 H 0.2147 0.1363 0.4267 0.107 Uiso 1 1 calc R
C18 C 0.2554(2) 0.3038(3) 0.4610(2) 0.0694(9) Uani 1 1 d .
H18 H 0.2272 0.3412 0.4150 0.083 Uiso 1 1 calc R
C19 C 0.40953(12) 0.5433(2) 0.34589(12) 0.0308(5) Uani 1 1 d .
C20 C 0.47004(14) 0.4669(2) 0.37727(13) 0.0400(6) Uani 1 1 d .
H20 H 0.4865 0.4362 0.4249 0.048 Uiso 1 1 calc R
C21 C 0.50668(15) 0.4353(2) 0.33848(14) 0.0443(6) Uani 1 1 d .
H21 H 0.5470 0.3826 0.3597 0.053 Uiso 1 1 calc R
C22 C 0.48308(14) 0.4822(2) 0.26820(13) 0.0385(6) Uani 1 1 d .
C23 C 0.42157(14) 0.5569(2) 0.23641(13) 0.0406(6) Uani 1 1 d .
H23 H 0.4048 0.5871 0.1886 0.049 Uiso 1 1 calc R
C24 C 0.38496(13) 0.5872(2) 0.27455(13) 0.0376(6) Uani 1 1 d .
H24 H 0.3435 0.6374 0.2524 0.045 Uiso 1 1 calc R
C25 C 0.5801(2) 0.3893(4) 0.2552(2) 0.0842(12) Uani 1 1 d .
H25A H 0.6182 0.4251 0.3003 0.126 Uiso 1 1 calc R
H25B H 0.5972 0.3836 0.2195 0.126 Uiso 1 1 calc R
H25C H 0.5688 0.3098 0.2657 0.126 Uiso 1 1 calc R
C62 C -0.0622(2) 0.3692(5) -0.3122(2) 0.120(2) Uani 1 1 d .
H62A H -0.0495 0.2892 -0.2915 0.180 Uiso 1 1 calc R
H62B H -0.0802 0.3655 -0.3649 0.180 Uiso 1 1 calc R
H62C H -0.1001 0.4021 -0.3032 0.180 Uiso 1 1 calc R
C1A C -0.00320(18) 0.8702(3) 0.07951(19) 0.0655(9) Uani 1 1 d .
H1A H -0.0013 0.9036 0.1219 0.079 Uiso 1 1 calc R
C2A C -0.06722(19) 0.8755(4) 0.0116(2) 0.0784(11) Uani 1 1 d .
H2A H -0.1094 0.9124 0.0078 0.094 Uiso 1 1 calc R
C3A C -0.06900(17) 0.8261(4) -0.05098(19) 0.0710(10) Uani 1 1 d .
H3A H -0.1129 0.8301 -0.0964 0.085 Uiso 1 1 calc R
C4A C -0.00782(15) 0.7713(3) -0.04814(16) 0.0517(7) Uani 1 1 d .
H4A H -0.0099 0.7390 -0.0909 0.062 Uiso 1 1 calc R
C5A C 0.05683(14) 0.7654(2) 0.01988(14) 0.0382(6) Uani 1 1 d .
C6A C 0.13226(13) 0.7179(2) 0.03710(12) 0.0333(5) Uani 1 1 d .
C7A C 0.15004(13) 0.5199(2) 0.07805(12) 0.0371(6) Uani 1 1 d .
H7A H 0.1470 0.4359 0.0765 0.045 Uiso 1 1 calc R
C8A C 0.17551(13) 0.5843(2) 0.14259(13) 0.0383(6) Uani 1 1 d .
C9A C 0.17793(13) 0.7168(2) 0.12498(13) 0.0369(6) Uani 1 1 d .
C10A C 0.13317(15) 0.7999(3) 0.14780(14) 0.0472(7) Uani 1 1 d .
C11A C 0.05855(15) 0.8134(3) 0.08310(15) 0.0456(6) Uani 1 1 d .
C12A C 0.09662(12) 0.5447(2) -0.05788(12) 0.0321(5) Uani 1 1 d .
C13A C 0.12545(13) 0.5807(2) -0.10277(13) 0.0358(5) Uani 1 1 d .
H13A H 0.1674 0.6299 -0.0835 0.043 Uiso 1 1 calc R
C14A C 0.09231(14) 0.5439(2) -0.17588(13) 0.0402(6) Uani 1 1 d .
H14A H 0.1119 0.5684 -0.2060 0.048 Uiso 1 1 calc R
C15A C 0.03013(14) 0.4709(2) -0.20495(13) 0.0396(6) Uani 1 1 d .
C16A C 0.00252(16) 0.4319(3) -0.16008(15) 0.0546(8) Uani 1 1 d .
H16A H -0.0383 0.3804 -0.1790 0.066 Uiso 1 1 calc R
C17A C 0.03576(16) 0.4696(3) -0.08644(15) 0.0519(7) Uani 1 1 d .
H17A H 0.0167 0.4440 -0.0561 0.062 Uiso 1 1 calc R
C18A C 0.19469(14) 0.5345(3) 0.21367(13) 0.0441(6) Uani 1 1 d .
C19A C 0.20260(16) 0.4006(3) 0.22484(14) 0.0532(8) Uani 1 1 d .
C20A C 0.1594(2) 0.3388(4) 0.2482(2) 0.0863(12) Uani 1 1 d .
H20A H 0.1239 0.3800 0.2550 0.104 Uiso 1 1 calc R
C21A C 0.1690(3) 0.2167(5) 0.2613(3) 0.1125(18) Uani 1 1 d .
H21A H 0.1378 0.1751 0.2743 0.135 Uiso 1 1 calc R
C22A C 0.2227(3) 0.1555(5) 0.2556(3) 0.1136(19) Uani 1 1 d .
H22A H 0.2303 0.0736 0.2674 0.136 Uiso 1 1 calc R
C23A C 0.2661(3) 0.2152(4) 0.2324(3) 0.1049(15) Uani 1 1 d .
H23A H 0.3027 0.1737 0.2276 0.126 Uiso 1 1 calc R
C24A C 0.2550(2) 0.3371(3) 0.2163(2) 0.0769(10) Uani 1 1 d .
H24A H 0.2835 0.3769 0.1993 0.092 Uiso 1 1 calc R
N1 N 0.37216(10) 0.57781(17) 0.38602(10) 0.0318(4) Uani 1 1 d .
N1A N 0.12988(11) 0.58765(18) 0.01731(10) 0.0342(5) Uani 1 1 d .
O1 O 0.32123(11) 0.82387(18) 0.54053(10) 0.0517(5) Uani 1 1 d .
O2 O 0.23834(9) 0.72262(18) 0.39835(10) 0.0431(4) Uani 1 1 d .
O3 O 0.32891(10) 0.77853(15) 0.33820(9) 0.0368(4) Uani 1 1 d .
O4 O 0.29218(12) 0.56746(17) 0.55852(11) 0.0541(5) Uani 1 1 d .
O5 O 0.51655(12) 0.4607(2) 0.22626(11) 0.0605(6) Uani 1 1 d .
O1A O 0.16066(11) 0.79107(16) 0.00278(10) 0.0419(4) Uani 1 1 d .
O2A O 0.25183(9) 0.75477(18) 0.15413(10) 0.0487(5) Uani 1 1 d .
H2A1 H 0.2528 0.8274 0.1465 0.073 Uiso 1 1 calc R
O3A O 0.15746(13) 0.8486(2) 0.20813(12) 0.0764(7) Uani 1 1 d .
O4A O 0.00038(11) 0.4424(2) -0.27890(10) 0.0589(6) Uani 1 1 d .
O5A O 0.20482(12) 0.5990(2) 0.26735(10) 0.0617(6) Uani 1 1 d .
H1O H 0.206(2) 0.779(3) 0.017(2) 0.086(13) Uiso 1 1 d .
H4O H 0.2792(19) 0.762(3) 0.3092(18) 0.065(10) Uiso 1 1 d .
H3O H 0.218(2) 0.675(3) 0.359(2) 0.085(12) Uiso 1 1 d .

loop_
_atom_site_aniso_label
_atom_site_aniso_U_11
_atom_site_aniso_U_22
_atom_site_aniso_U_33
_atom_site_aniso_U_23
_atom_site_aniso_U_13
_atom_site_aniso_U_12
C1 0.0424(14) 0.0471(16) 0.0468(15) -0.0016(12) 0.0248(12) -0.0004(12)
C2 0.0407(15) 0.062(2) 0.066(2) -0.0013(16) 0.0243(14) -0.0059(14)
C3 0.0514(17) 0.065(2) 0.0495(17) -0.0095(15) 0.0119(14) -0.0153(15)
C4 0.0564(17) 0.0523(17) 0.0382(14) -0.0087(13) 0.0193(13) -0.0077(14)
C5 0.0439(14) 0.0318(13) 0.0330(12) 0.0002(10) 0.0172(11) 0.0016(11)
C6 0.0470(14) 0.0302(13) 0.0325(12) 0.0031(10) 0.0230(11) 0.0061(11)
C7 0.0305(12) 0.0341(13) 0.0310(12) 0.0032(10) 0.0163(10) 0.0066(10)
C8 0.0346(12) 0.0306(12) 0.0339(12) 0.0002(10) 0.0179(10) 0.0010(10)
C9 0.0382(13) 0.0288(12) 0.0327(12) 0.0018(10) 0.0177(10) 0.0017(10)
C10 0.0346(12) 0.0290(12) 0.0274(11) 0.0028(9) 0.0163(10) 0.0061(10)
C11 0.0377(13) 0.0295(12) 0.0323(12) 0.0046(10) 0.0171(10) 0.0049(10)
C12 0.0372(13) 0.0378(14) 0.0404(13) 0.0037(11) 0.0223(11) 0.0033(11)
C13 0.0470(15) 0.0397(15) 0.0543(16) 0.0071(12) 0.0355(13) 0.0028(12)
C14 0.077(2) 0.0520(19) 0.066(2) 0.0187(16) 0.0366(18) 0.0087(16)
C15 0.106(3) 0.061(2) 0.101(3) 0.039(2) 0.061(3) 0.021(2)
C16 0.116(3) 0.0371(19) 0.147(4) 0.013(2) 0.097(3) 0.000(2)
C17 0.106(3) 0.051(2) 0.112(3) -0.007(2) 0.055(3) -0.030(2)
C18 0.077(2) 0.052(2) 0.072(2) 0.0005(16) 0.0306(18) -0.0140(17)
C19 0.0335(12) 0.0320(12) 0.0279(11) -0.0024(9) 0.0157(10) 0.0023(10)
C20 0.0486(14) 0.0423(15) 0.0302(12) 0.0081(11) 0.0201(11) 0.0140(12)
C21 0.0490(15) 0.0457(16) 0.0401(14) 0.0082(12) 0.0232(12) 0.0197(12)
C22 0.0446(14) 0.0419(14) 0.0346(13) -0.0007(11) 0.0237(11) 0.0061(11)
C23 0.0486(15) 0.0467(15) 0.0299(12) 0.0070(11) 0.0217(11) 0.0107(12)
C24 0.0376(13) 0.0418(14) 0.0323(12) 0.0045(11) 0.0163(10) 0.0099(11)
C25 0.093(3) 0.108(3) 0.072(2) 0.015(2) 0.056(2) 0.057(2)
C62 0.108(3) 0.196(5) 0.071(3) -0.085(3) 0.055(2) -0.095(4)
C1A 0.0608(19) 0.077(2) 0.065(2) -0.0059(17) 0.0363(17) 0.0137(17)
C2A 0.0509(19) 0.098(3) 0.083(3) 0.002(2) 0.0309(18) 0.0208(19)
C3A 0.0404(16) 0.090(3) 0.062(2) 0.0022(19) 0.0087(14) 0.0105(17)
C4A 0.0432(15) 0.0595(18) 0.0405(15) -0.0021(13) 0.0113(12) 0.0002(13)
C5A 0.0380(13) 0.0377(14) 0.0363(13) -0.0007(11) 0.0161(11) -0.0039(11)
C6A 0.0353(12) 0.0349(13) 0.0286(12) -0.0027(10) 0.0147(10) -0.0055(10)
C7A 0.0425(13) 0.0369(14) 0.0314(12) 0.0013(10) 0.0176(11) -0.0056(11)
C8A 0.0390(13) 0.0459(15) 0.0278(12) -0.0006(11) 0.0145(10) -0.0041(11)
C9A 0.0341(13) 0.0416(14) 0.0288(12) -0.0059(10) 0.0106(10) -0.0068(11)
C10A 0.0516(16) 0.0505(17) 0.0362(14) -0.0090(12) 0.0190(12) -0.0026(13)
C11A 0.0454(15) 0.0486(16) 0.0442(15) -0.0051(12) 0.0229(12) -0.0006(12)
C12A 0.0357(12) 0.0339(13) 0.0268(11) -0.0023(10) 0.0155(10) -0.0028(10)
C13A 0.0360(13) 0.0382(14) 0.0340(12) -0.0025(10) 0.0178(10) -0.0084(11)
C14A 0.0508(15) 0.0438(15) 0.0343(13) -0.0023(11) 0.0273(12) -0.0075(12)
C15A 0.0435(14) 0.0438(15) 0.0312(12) -0.0075(11) 0.0182(11) -0.0045(12)
C16A 0.0532(16) 0.070(2) 0.0455(15) -0.0216(14) 0.0278(13) -0.0320(15)
C17A 0.0613(17) 0.0645(19) 0.0430(15) -0.0146(13) 0.0356(14) -0.0287(15)
C18A 0.0389(14) 0.0615(18) 0.0292(13) 0.0005(12) 0.0146(11) -0.0110(12)
C19A 0.0566(17) 0.0629(19) 0.0271(13) 0.0080(12) 0.0105(12) -0.0185(15)
C20A 0.098(3) 0.093(3) 0.073(2) 0.012(2) 0.045(2) -0.033(2)
C21A 0.132(4) 0.099(4) 0.091(3) 0.028(3) 0.043(3) -0.050(3)
C22A 0.134(4) 0.069(3) 0.083(3) 0.029(2) 0.010(3) -0.029(3)
C23A 0.104(3) 0.062(3) 0.122(4) 0.022(2) 0.034(3) 0.005(2)
C24A 0.078(2) 0.061(2) 0.086(3) 0.0135(19) 0.037(2) -0.0099(19)
N1 0.0398(11) 0.0291(10) 0.0302(10) 0.0010(8) 0.0201(9) 0.0061(8)
N1A 0.0425(11) 0.0335(11) 0.0258(10) -0.0014(8) 0.0161(9) -0.0050(9)
O1 0.0696(13) 0.0489(11) 0.0534(11) -0.0115(9) 0.0432(10) 0.0012(10)
O2 0.0327(9) 0.0524(12) 0.0412(10) 0.0005(9) 0.0157(8) 0.0119(8)
O3 0.0429(10) 0.0348(9) 0.0312(9) 0.0066(7) 0.0169(8) 0.0066(8)
O4 0.0792(14) 0.0474(11) 0.0586(12) 0.0036(9) 0.0514(11) 0.0078(10)
O5 0.0689(13) 0.0801(15) 0.0499(11) 0.0149(10) 0.0427(10) 0.0327(11)
O1A 0.0460(11) 0.0411(10) 0.0415(10) 0.0016(8) 0.0238(9) -0.0079(9)
O2A 0.0344(9) 0.0504(11) 0.0444(10) 0.0001(9) 0.0061(8) -0.0089(8)
O3A 0.0797(15) 0.0915(18) 0.0462(12) -0.0289(12) 0.0217(11) 0.0073(13)
O4A 0.0628(12) 0.0770(15) 0.0354(10) -0.0204(10) 0.0230(9) -0.0212(11)
O5A 0.0704(13) 0.0831(16) 0.0314(10) -0.0075(10) 0.0248(9) -0.0140(11)

loop_
_atom_type_symbol
_atom_type_description
_atom_type_scat_dispersion_real
_atom_type_scat_dispersion_imag
_atom_type_scat_source
C C 0.0033 0.0016 'International Tables Vol C Tables 4.2.6.8 and 6.1.1.4'
H H 0.0000 0.0000 'International Tables Vol C Tables 4.2.6.8 and 6.1.1.4'
N N 0.0061 0.0033 'International Tables Vol C Tables 4.2.6.8 and 6.1.1.4'
O O 0.0106 0.0060 'International Tables Vol C Tables 4.2.6.8 and 6.1.1.4'
Cl Cl 0.1484 0.1585 'International Tables Vol C Tables 4.2.6.8 and 6.1.1.4'

loop_
_geom_angle_atom_site_label_1
_geom_angle_atom_site_label_2
_geom_angle_atom_site_label_3
_geom_angle
C2 C1 C11 118.1(3)
C2 C1 H1 121.0
C11 C1 H1 121.0
C1 C2 C3 121.7(3)
C1 C2 H2 119.1
C3 C2 H2 119.1
C4 C3 C2 120.6(3)
C4 C3 H3 119.7
C2 C3 H3 119.7
C3 C4 C5 118.2(3)
C3 C4 H4 120.9
C5 C4 H4 120.9
C4 C5 C11 121.2(2)
C4 C5 C6 128.9(2)
C11 C5 C6 109.9(2)
O1 C6 C5 127.6(2)
O1 C6 C7 125.1(2)
C5 C6 C7 107.34(19)
O2 C7 C8 112.88(19)
O2 C7 C6 109.03(19)
C8 C7 C6 114.59(18)
O2 C7 C10 114.02(18)
C8 C7 C10 102.27(17)
C6 C7 C10 103.66(18)
C9 C8 C12 127.1(2)
C9 C8 C7 108.26(19)
C12 C8 C7 124.6(2)
N1 C9 C8 114.5(2)
N1 C9 H9 122.8
C8 C9 H9 122.8
O3 C10 N1 113.98(17)
O3 C10 C11 109.29(19)
N1 C10 C11 111.43(18)
O3 C10 C7 115.20(18)
N1 C10 C7 102.83(17)
C11 C10 C7 103.56(17)
C1 C11 C5 120.1(2)
C1 C11 C10 128.6(2)
C5 C11 C10 111.3(2)
O4 C12 C8 122.1(2)
O4 C12 C13 118.5(2)
C8 C12 C13 119.5(2)
C14 C13 C18 118.7(3)
C14 C13 C12 120.1(3)
C18 C13 C12 120.9(3)
C13 C14 C15 120.0(4)
C13 C14 H14 120.0
C15 C14 H14 120.0
C16 C15 C14 120.8(4)
C16 C15 H15 119.6
C14 C15 H15 119.6
C17 C16 C15 119.4(3)
C17 C16 H16 120.3
C15 C16 H16 120.3
C16 C17 C18 120.5(4)
C16 C17 H17 119.7
C18 C17 H17 119.7
C13 C18 C17 120.5(3)
C13 C18 H18 119.8
C17 C18 H18 119.8
C20 C19 C24 119.2(2)
C20 C19 N1 120.9(2)
C24 C19 N1 119.8(2)
C19 C20 C21 120.6(2)
C19 C20 H20 119.7
C21 C20 H20 119.7
C22 C21 C20 119.8(2)
C22 C21 H21 120.1
C20 C21 H21 120.1
O5 C22 C21 124.7(2)
O5 C22 C23 115.9(2)
C21 C22 C23 119.4(2)
C24 C23 C22 120.8(2)
C24 C23 H23 119.6
C22 C23 H23 119.6
C23 C24 C19 120.2(2)
C23 C24 H24 119.9
C19 C24 H24 119.9
O5 C25 H25A 109.5
O5 C25 H25B 109.5
H25A C25 H25B 109.5
O5 C25 H25C 109.5
H25A C25 H25C 109.5
H25B C25 H25C 109.5
O4A C62 H62A 109.5
O4A C62 H62B 109.5
H62A C62 H62B 109.5
O4A C62 H62C 109.5
H62A C62 H62C 109.5
H62B C62 H62C 109.5
C2A C1A C11A 118.2(3)
C2A C1A H1A 120.9
C11A C1A H1A 120.9
C1A C2A C3A 120.2(3)
C1A C2A H2A 119.9
C3A C2A H2A 119.9
C4A C3A C2A 122.0(3)
C4A C3A H3A 119.0
C2A C3A H3A 119.0
C3A C4A C5A 118.3(3)
C3A C4A H4A 120.9
C5A C4A H4A 120.9
C4A C5A C11A 119.9(2)
C4A C5A C6A 128.7(2)
C11A C5A C6A 111.3(2)
O1A C6A N1A 113.07(19)
O1A C6A C5A 108.9(2)
N1A C6A C5A 112.27(19)
O1A C6A C9A 115.24(19)
N1A C6A C9A 103.13(18)
C5A C6A C9A 103.85(19)
N1A C7A C8A 114.4(2)
N1A C7A H7A 122.8
C8A C7A H7A 122.8
C7A C8A C18A 125.3(2)
C7A C8A C9A 108.3(2)
C18A C8A C9A 126.4(2)
O2A C9A C8A 110.1(2)
O2A C9A C10A 112.5(2)
C8A C9A C10A 114.2(2)
O2A C9A C6A 113.68(19)
C8A C9A C6A 102.13(18)
C10A C9A C6A 103.65(19)
O3A C10A C11A 127.3(3)
O3A C10A C9A 124.8(2)
C11A C10A C9A 107.8(2)
C5A C11A C1A 121.4(3)
C5A C11A C10A 110.1(2)
C1A C11A C10A 128.4(3)
C17A C12A C13A 119.4(2)
C17A C12A N1A 121.1(2)
C13A C12A N1A 119.5(2)
C14A C13A C12A 120.1(2)
C14A C13A H13A 120.0
C12A C13A H13A 120.0
C13A C14A C15A 120.4(2)
C13A C14A H14A 119.8
C15A C14A H14A 119.8
O4A C15A C16A 124.6(2)
O4A C15A C14A 115.5(2)
C16A C15A C14A 119.8(2)
C15A C16A C17A 119.7(2)
C15A C16A H16A 120.1
C17A C16A H16A 120.1
C12A C17A C16A 120.5(2)
C12A C17A H17A 119.7
C16A C17A H17A 119.7
O5A C18A C8A 122.1(3)
O5A C18A C19A 118.2(2)
C8A C18A C19A 119.6(2)
C24A C19A C20A 118.4(3)
C24A C19A C18A 121.4(3)
C20A C19A C18A 120.1(3)
C21A C20A C19A 119.9(5)
C21A C20A H20A 120.1
C19A C20A H20A 120.1
C22A C21A C20A 121.4(5)
C22A C21A H21A 119.3
C20A C21A H21A 119.3
C21A C22A C23A 119.5(5)
C21A C22A H22A 120.3
C23A C22A H22A 120.3
C22A C23A C24A 119.5(5)
C22A C23A H23A 120.2
C24A C23A H23A 120.2
C19A C24A C23A 121.2(4)
C19A C24A H24A 119.4
C23A C24A H24A 119.4
C9 N1 C19 125.60(19)
C9 N1 C10 109.25(17)
C19 N1 C10 123.93(18)
C7A N1A C12A 126.1(2)
C7A N1A C6A 109.42(18)
C12A N1A C6A 123.37(18)
C7 O2 H3O 110(2)
C10 O3 H4O 111(2)
C22 O5 C25 119.5(2)
C6A O1A H1O 114(3)
C9A O2A H2A1 109.5
C15A O4A C62 119.0(2)

loop_
_geom_bond_atom_site_label_1
_geom_bond_atom_site_label_2
_geom_bond_distance
C1 C2 1.377(4)
C1 C11 1.387(3)
C1 H1 0.9300
C2 C3 1.379(4)
C2 H2 0.9300
C3 C4 1.375(4)
C3 H3 0.9300
C4 C5 1.384(4)
C4 H4 0.9300
C5 C11 1.392(3)
C5 C6 1.472(3)
C6 O1 1.212(3)
C6 C7 1.525(3)
C7 O2 1.408(3)
C7 C8 1.515(3)
C7 C10 1.576(3)
C8 C9 1.356(3)
C8 C12 1.437(3)
C9 N1 1.342(3)
C9 H9 0.9300
C10 O3 1.385(3)
C10 N1 1.492(3)
C10 C11 1.506(3)
C12 O4 1.235(3)
C12 C13 1.494(4)
C13 C14 1.373(4)
C13 C18 1.375(4)
C14 C15 1.380(5)
C14 H14 0.9300
C15 C16 1.365(6)
C15 H15 0.9300
C16 C17 1.352(6)
C16 H16 0.9300
C17 C18 1.382(5)
C17 H17 0.9300
C18 H18 0.9300
C19 C20 1.378(3)
C19 C24 1.385(3)
C19 N1 1.430(3)
C20 C21 1.386(3)
C20 H20 0.9300
C21 C22 1.381(3)
C21 H21 0.9300
C22 O5 1.365(3)
C22 C23 1.381(3)
C23 C24 1.371(3)
C23 H23 0.9300
C24 H24 0.9300
C25 O5 1.390(4)
C25 H25A 0.9600
C25 H25B 0.9600
C25 H25C 0.9600
C62 O4A 1.387(4)
C62 H62A 0.9600
C62 H62B 0.9600
C62 H62C 0.9600
C1A C2A 1.375(5)
C1A C11A 1.390(4)
C1A H1A 0.9300
C2A C3A 1.383(5)
C2A H2A 0.9300
C3A C4A 1.376(4)
C3A H3A 0.9300
C4A C5A 1.383(4)
C4A H4A 0.9300
C5A C11A 1.389(4)
C5A C6A 1.511(3)
C6A O1A 1.379(3)
C6A N1A 1.490(3)
C6A C9A 1.577(3)
C7A N1A 1.337(3)
C7A C8A 1.364(3)
C7A H7A 0.9300
C8A C18A 1.425(3)
C8A C9A 1.516(4)
C9A O2A 1.402(3)
C9A C10A 1.530(4)
C10A O3A 1.213(3)
C10A C11A 1.468(4)
C12A C17A 1.374(3)
C12A C13A 1.380(3)
C12A N1A 1.431(3)
C13A C14A 1.374(3)
C13A H13A 0.9300
C14A C15A 1.380(4)
C14A H14A 0.9300
C15A O4A 1.369(3)
C15A C16A 1.370(4)
C16A C17A 1.386(4)
C16A H16A 0.9300
C17A H17A 0.9300
C18A O5A 1.243(3)
C18A C19A 1.494(4)
C19A C24A 1.370(5)
C19A C20A 1.383(4)
C20A C21A 1.372(7)
C20A H20A 0.9300
C21A C22A 1.352(7)
C21A H21A 0.9300
C22A C23A 1.373(7)
C22A H22A 0.9300
C23A C24A 1.380(5)
C23A H23A 0.9300
C24A H24A 0.9300
O2 H3O 0.88(4)
O3 H4O 0.92(3)
O1A H1O 0.84(4)
O2A H2A1 0.8200

loop_
_geom_torsion_atom_site_label_1
_geom_torsion_atom_site_label_2
_geom_torsion_atom_site_label_3
_geom_torsion_atom_site_label_4
_geom_torsion
C11 C1 C2 C3 -0.4(5)
C1 C2 C3 C4 0.1(5)
C2 C3 C4 C5 0.7(5)
C3 C4 C5 C11 -1.3(4)
C3 C4 C5 C6 -178.9(3)
C4 C5 C6 O1 11.9(4)
C11 C5 C6 O1 -166.0(2)
C4 C5 C6 C7 -169.9(3)
C11 C5 C6 C7 12.3(3)
O1 C6 C7 O2 36.8(3)
C5 C6 C7 O2 -141.56(19)
O1 C6 C7 C8 -90.8(3)
C5 C6 C7 C8 90.8(2)
O1 C6 C7 C10 158.6(2)
C5 C6 C7 C10 -19.8(2)
O2 C7 C8 C9 109.5(2)
C6 C7 C8 C9 -124.8(2)
C10 C7 C8 C9 -13.4(2)
O2 C7 C8 C12 -69.4(3)
C6 C7 C8 C12 56.2(3)
C10 C7 C8 C12 167.6(2)
C12 C8 C9 N1 -176.3(2)
C7 C8 C9 N1 4.8(3)
O2 C7 C10 O3 18.8(3)
C8 C7 C10 O3 141.02(19)
C6 C7 C10 O3 -99.6(2)
O2 C7 C10 N1 -105.8(2)
C8 C7 C10 N1 16.4(2)
C6 C7 C10 N1 135.82(17)
O2 C7 C10 C11 138.1(2)
C8 C7 C10 C11 -99.71(19)
C6 C7 C10 C11 19.7(2)
C2 C1 C11 C5 -0.2(4)
C2 C1 C11 C10 177.4(2)
C4 C5 C11 C1 1.1(4)
C6 C5 C11 C1 179.1(2)
C4 C5 C11 C10 -176.9(2)
C6 C5 C11 C10 1.1(3)
O3 C10 C11 C1 -68.0(3)
N1 C10 C11 C1 58.9(3)
C7 C10 C11 C1 168.8(2)
O3 C10 C11 C5 109.8(2)
N1 C10 C11 C5 -123.3(2)
C7 C10 C11 C5 -13.4(2)
C9 C8 C12 O4 166.3(2)
C7 C8 C12 O4 -14.9(4)
C9 C8 C12 C13 -12.9(4)
C7 C8 C12 C13 165.9(2)
O4 C12 C13 C14 -55.7(4)
C8 C12 C13 C14 123.5(3)
O4 C12 C13 C18 119.3(3)
C8 C12 C13 C18 -61.5(3)
C18 C13 C14 C15 0.4(5)
C12 C13 C14 C15 175.6(3)
C13 C14 C15 C16 -2.7(6)
C14 C15 C16 C17 2.9(6)
C15 C16 C17 C18 -0.9(6)
C14 C13 C18 C17 1.5(5)
C12 C13 C18 C17 -173.6(3)
C16 C17 C18 C13 -1.3(6)
C24 C19 C20 C21 0.8(4)
N1 C19 C20 C21 -179.0(2)
C19 C20 C21 C22 1.0(4)
C20 C21 C22 O5 177.6(3)
C20 C21 C22 C23 -2.2(4)
O5 C22 C23 C24 -178.2(2)
C21 C22 C23 C24 1.6(4)
C22 C23 C24 C19 0.3(4)
C20 C19 C24 C23 -1.5(4)
N1 C19 C24 C23 178.4(2)
C11A C1A C2A C3A -0.5(6)
C1A C2A C3A C4A -0.4(6)
C2A C3A C4A C5A 0.4(5)
C3A C4A C5A C11A 0.5(4)
C3A C4A C5A C6A -175.7(3)
C4A C5A C6A O1A 65.4(3)
C11A C5A C6A O1A -111.0(2)
C4A C5A C6A N1A -60.6(3)
C11A C5A C6A N1A 123.0(2)
C4A C5A C6A C9A -171.3(3)
C11A C5A C6A C9A 12.3(3)
N1A C7A C8A C18A 174.7(2)
N1A C7A C8A C9A -4.0(3)
C7A C8A C9A O2A -108.6(2)
C18A C8A C9A O2A 72.8(3)
C7A C8A C9A C10A 123.7(2)
C18A C8A C9A C10A -55.0(3)
C7A C8A C9A C6A 12.5(3)
C18A C8A C9A C6A -166.2(2)
O1A C6A C9A O2A -20.9(3)
N1A C6A C9A O2A 102.8(2)
C5A C6A C9A O2A -139.9(2)
O1A C6A C9A C8A -139.4(2)
N1A C6A C9A C8A -15.7(2)
C5A C6A C9A C8A 101.6(2)
O1A C6A C9A C10A 101.6(2)
N1A C6A C9A C10A -134.7(2)
C5A C6A C9A C10A -17.4(2)
O2A C9A C10A O3A -36.8(4)
C8A C9A C10A O3A 89.7(3)
C6A C9A C10A O3A -160.1(3)
O2A C9A C10A C11A 140.4(2)
C8A C9A C10A C11A -93.1(3)
C6A C9A C10A C11A 17.2(3)
C4A C5A C11A C1A -1.4(4)
C6A C5A C11A C1A 175.4(3)
C4A C5A C11A C10A -178.3(3)
C6A C5A C11A C10A -1.6(3)
C2A C1A C11A C5A 1.4(5)
C2A C1A C11A C10A 177.7(3)
O3A C10A C11A C5A 166.8(3)
C9A C10A C11A C5A -10.4(3)
O3A C10A C11A C1A -9.9(5)
C9A C10A C11A C1A 173.0(3)
C17A C12A C13A C14A 1.5(4)
N1A C12A C13A C14A -177.5(2)
C12A C13A C14A C15A 0.0(4)
C13A C14A C15A O4A 178.3(2)
C13A C14A C15A C16A -1.9(4)
O4A C15A C16A C17A -177.9(3)
C14A C15A C16A C17A 2.3(5)
C13A C12A C17A C16A -1.2(4)
N1A C12A C17A C16A 177.8(3)
C15A C16A C17A C12A -0.7(5)
C7A C8A C18A O5A -166.9(3)
C9A C8A C18A O5A 11.5(4)
C7A C8A C18A C19A 12.7(4)
C9A C8A C18A C19A -168.9(2)
O5A C18A C19A C24A -118.7(3)
C8A C18A C19A C24A 61.7(4)
O5A C18A C19A C20A 57.7(4)
C8A C18A C19A C20A -121.9(3)
C24A C19A C20A C21A -0.8(5)
C18A C19A C20A C21A -177.4(3)
C19A C20A C21A C22A 3.5(7)
C20A C21A C22A C23A -3.6(8)
C21A C22A C23A C24A 1.0(7)
C20A C19A C24A C23A -1.7(5)
C18A C19A C24A C23A 174.8(3)
C22A C23A C24A C19A 1.7(7)
C8 C9 N1 C19 174.8(2)
C8 C9 N1 C10 7.0(3)
C20 C19 N1 C9 -42.2(3)
C24 C19 N1 C9 138.0(2)
C20 C19 N1 C10 123.9(2)
C24 C19 N1 C10 -56.0(3)
O3 C10 N1 C9 -140.2(2)
C11 C10 N1 C9 95.5(2)
C7 C10 N1 C9 -14.8(2)
O3 C10 N1 C19 51.8(3)
C11 C10 N1 C19 -72.5(2)
C7 C10 N1 C19 177.15(18)
C8A C7A N1A C12A -175.4(2)
C8A C7A N1A C6A -7.3(3)
C17A C12A N1A C7A 50.3(4)
C13A C12A N1A C7A -130.7(3)
C17A C12A N1A C6A -116.3(3)
C13A C12A N1A C6A 62.7(3)
O1A C6A N1A C7A 139.7(2)
C5A C6A N1A C7A -96.6(2)
C9A C6A N1A C7A 14.6(2)
O1A C6A N1A C12A -51.8(3)
C5A C6A N1A C12A 71.9(3)
C9A C6A N1A C12A -176.90(19)
C21 C22 O5 C25 -1.7(5)
C23 C22 O5 C25 178.1(3)
C16A C15A O4A C62 0.1(5)
C14A C15A O4A C62 179.9(4)
